data_1513673
loop_
_publ_author_name
'Hering, Christian'
'Schulz, Axel'
'Villinger, Alexander'

_publ_section_title
;
 Diatomic PN -- trapped in a cyclo-tetraphosphazene
;
_journal_issue 3
_journal_name_full 'Chemical Science'
_journal_page_first 1064
_journal_paper_doi 10.1039/c3sc52322e
_journal_volume 5
_journal_year 2014
_chemical_formula_moiety 'C24 H40 N4 P4, 2(C H2 Cl2)'
_chemical_formula_sum 'C26 H44 Cl4 N4 P4'
_chemical_formula_weight 678.33
_chemical_name_systematic
;
 ?
;
_space_group_IT_number 2
_symmetry_cell_setting triclinic
_symmetry_Int_Tables_number 2
_symmetry_space_group_name_Hall '-P 1'
_symmetry_space_group_name_H-M 'P -1'
_atom_sites_solution_hydrogens geom
_atom_sites_solution_primary direct
_atom_sites_solution_secondary difmap
_audit_creation_method SHELXL-97
_cell_angle_alpha 111.4080(10)
_cell_angle_beta 105.6400(10)
_cell_angle_gamma 97.4310(10)
_cell_formula_units_Z 2
_cell_length_a 11.5705(5)
_cell_length_b 12.2221(3)
_cell_length_c 13.6923(3)
_cell_measurement_reflns_used 9574
_cell_measurement_temperature 173(2)
_cell_measurement_theta_max 58.578
_cell_measurement_theta_min 5.544
_cell_volume 1679.03(9)
_computing_cell_refinement 'Bruker Apex V7.51A'
_computing_data_collection 'Bruker Apex V7.51A'
_computing_data_reduction 'Bruker SAINT'
_computing_molecular_graphics 'ORTEP-3v2.01 (Farrugia, 1997)'
_computing_publication_material SHELXL-97
_computing_structure_refinement 'SHELXL-97 (Sheldrick, 1997)'
_computing_structure_solution 'SHELXS-97 (Sheldrick, 1997)'
_diffrn_ambient_temperature 173(2)
_diffrn_measured_fraction_theta_full 0.997
_diffrn_measured_fraction_theta_max 0.997
_diffrn_measurement_device_type 'Bruker Apex Kappa II-CCD-diffractometer'
_diffrn_measurement_method 'phi and omega scans'
_diffrn_radiation_monochromator graphite
_diffrn_radiation_source 'sealed tube'
_diffrn_radiation_type MoK\a
_diffrn_radiation_wavelength 0.71073
_diffrn_reflns_av_R_equivalents 0.0507
_diffrn_reflns_av_sigmaI/netI 0.0422
_diffrn_reflns_limit_h_max 15
_diffrn_reflns_limit_h_min -15
_diffrn_reflns_limit_k_max 16
_diffrn_reflns_limit_k_min -16
_diffrn_reflns_limit_l_max 18
_diffrn_reflns_limit_l_min -18
_diffrn_reflns_number 46693
_diffrn_reflns_theta_full 29.00
_diffrn_reflns_theta_max 29.00
_diffrn_reflns_theta_min 1.85
_exptl_absorpt_coefficient_mu 0.567
_exptl_absorpt_correction_T_max 0.9455
_exptl_absorpt_correction_T_min 0.8951
_exptl_absorpt_correction_type multi-scan
_exptl_absorpt_process_details '(SADABS; Sheldrick, 2004)'
_exptl_crystal_colour colourless
_exptl_crystal_density_diffrn 1.342
_exptl_crystal_density_method 'not measured'
_exptl_crystal_description block
_exptl_crystal_F_000 712
_exptl_crystal_size_max 0.20
_exptl_crystal_size_mid 0.16
_exptl_crystal_size_min 0.10
_refine_diff_density_max 0.400
_refine_diff_density_min -0.343
_refine_diff_density_rms 0.059
_refine_ls_extinction_method none
_refine_ls_goodness_of_fit_ref 1.014
_refine_ls_hydrogen_treatment constr
_refine_ls_matrix_type full
_refine_ls_number_parameters 380
_refine_ls_number_reflns 8903
_refine_ls_number_restraints 3
_refine_ls_restrained_S_all 1.014
_refine_ls_R_factor_all 0.0687
_refine_ls_R_factor_gt 0.0427
_refine_ls_shift/su_max 0.001
_refine_ls_shift/su_mean 0.000
_refine_ls_structure_factor_coef Fsqd
_refine_ls_weighting_details 'calc w=1/[\s^2^(Fo^2^)+(0.0563P)^2^+0.6250P] where P=(Fo^2^+2Fc^2^)/3'
_refine_ls_weighting_scheme calc
_refine_ls_wR_factor_gt 0.1035
_refine_ls_wR_factor_ref 0.1184
_reflns_number_gt 6414
_reflns_number_total 8903
_reflns_threshold_expression >2\s(I)
_cod_data_source_file c3sc52322e.txt
_cod_data_source_block ch121_[PN(C6H10)]4
_cod_original_cell_volume 1679.02(9)
_cod_database_code 1513673

loop_
_symmetry_equiv_pos_as_xyz
'x, y, z'
'-x, -y, -z'

loop_
_atom_site_label
_atom_site_type_symbol
_atom_site_fract_x
_atom_site_fract_y
_atom_site_fract_z
_atom_site_U_iso_or_equiv
_atom_site_adp_type
_atom_site_occupancy
_atom_site_symmetry_multiplicity
_atom_site_calc_flag
_atom_site_refinement_flags
_atom_site_disorder_assembly
_atom_site_disorder_group
P1 P 0.15782(4) 0.42057(4) 0.40488(4) 0.02551(11) Uani 1 1 d . . .
P2 P -0.03155(4) 0.24571(4) 0.20753(4) 0.02541(11) Uani 1 1 d . . .
P3 P 0.14974(5) 0.16567(4) 0.11541(4) 0.02618(11) Uani 1 1 d . . .
P4 P 0.33956(4) 0.34031(4) 0.31260(4) 0.02632(11) Uani 1 1 d . . .
N1 N 0.02540(14) 0.39752(14) 0.29828(13) 0.0254(3) Uani 1 1 d . . .
N2 N 0.01935(14) 0.22046(14) 0.09679(13) 0.0258(3) Uani 1 1 d . . .
N3 N 0.27785(14) 0.28488(14) 0.16926(13) 0.0264(3) Uani 1 1 d . . .
N4 N 0.28505(14) 0.46287(14) 0.37114(13) 0.0257(3) Uani 1 1 d . . .
C1 C 0.15513(18) 0.56707(18) 0.50669(16) 0.0301(4) Uani 1 1 d . . .
H1A H 0.1105 0.5500 0.5540 0.036 Uiso 1 1 calc R . .
H1B H 0.2419 0.6106 0.5559 0.036 Uiso 1 1 calc R . .
C2 C 0.09822(18) 0.65323(17) 0.46527(16) 0.0297(4) Uani 1 1 d . . .
C3 C 0.02647(17) 0.62079(17) 0.35989(16) 0.0281(4) Uani 1 1 d . . .
C4 C -0.00993(19) 0.49496(17) 0.26763(16) 0.0297(4) Uani 1 1 d . . .
H4A H -0.1012 0.4717 0.2312 0.036 Uiso 1 1 calc R . .
H4B H 0.0268 0.4987 0.2111 0.036 Uiso 1 1 calc R . .
C5 C 0.1298(2) 0.78007(19) 0.55525(18) 0.0412(5) Uani 1 1 d . . .
H5A H 0.0951 0.8329 0.5225 0.062 Uiso 1 1 calc R . .
H5B H 0.2201 0.8113 0.5894 0.062 Uiso 1 1 calc R . .
H5C H 0.0945 0.7785 0.6124 0.062 Uiso 1 1 calc R . .
C6 C -0.0299(2) 0.70643(19) 0.31802(19) 0.0369(5) Uani 1 1 d . . .
H6A H -0.1148 0.6993 0.3192 0.055 Uiso 1 1 calc R . .
H6B H -0.0314 0.6858 0.2414 0.055 Uiso 1 1 calc R . .
H6C H 0.0198 0.7900 0.3661 0.055 Uiso 1 1 calc R . .
C7 C -0.19351(18) 0.23940(18) 0.13793(17) 0.0316(4) Uani 1 1 d . . .
H7A H -0.2427 0.1547 0.1094 0.038 Uiso 1 1 calc R . .
H7B H -0.2235 0.2906 0.1957 0.038 Uiso 1 1 calc R . .
C8 C -0.22384(18) 0.27761(18) 0.04294(17) 0.0321(4) Uani 1 1 d . . .
C9 C -0.14374(19) 0.29729(18) -0.00662(16) 0.0323(4) Uani 1 1 d . . .
C10 C -0.01526(18) 0.27735(18) 0.01912(16) 0.0304(4) Uani 1 1 d . . .
H10A H -0.0062 0.2263 -0.0522 0.037 Uiso 1 1 calc R . .
H10B H 0.0451 0.3571 0.0502 0.037 Uiso 1 1 calc R . .
C11 C -0.3540(2) 0.2940(2) 0.0119(2) 0.0458(6) Uani 1 1 d . . .
H11A H -0.3729 0.3085 -0.0559 0.069 Uiso 1 1 calc R . .
H11B H -0.3603 0.3636 0.0731 0.069 Uiso 1 1 calc R . .
H11C H -0.4132 0.2205 -0.0018 0.069 Uiso 1 1 calc R . .
C12 C -0.1697(2) 0.3461(2) -0.09490(19) 0.0447(5) Uani 1 1 d . . .
H12A H -0.2498 0.3668 -0.1043 0.067 Uiso 1 1 calc R . .
H12B H -0.1721 0.2842 -0.1658 0.067 Uiso 1 1 calc R . .
H12C H -0.1039 0.4189 -0.0718 0.067 Uiso 1 1 calc R . .
C13 C 0.1510(2) 0.09396(17) -0.02717(17) 0.0329(4) Uani 1 1 d . . .
H13A H 0.1924 0.0273 -0.0311 0.040 Uiso 1 1 calc R . .
H13B H 0.0636 0.0557 -0.0771 0.040 Uiso 1 1 calc R . .
C14 C 0.21049(18) 0.16820(18) -0.07658(16) 0.0304(4) Uani 1 1 d . . .
C15 C 0.27678(18) 0.28274(18) -0.01707(16) 0.0297(4) Uani 1 1 d . . .
C16 C 0.30745(19) 0.35360(17) 0.10665(16) 0.0308(4) Uani 1 1 d . . .
H16A H 0.3974 0.3937 0.1401 0.037 Uiso 1 1 calc R . .
H16B H 0.2629 0.4186 0.1176 0.037 Uiso 1 1 calc R . .
C17 C 0.1883(2) 0.0968(2) -0.19884(18) 0.0430(5) Uani 1 1 d . . .
H17A H 0.1020 0.0860 -0.2426 0.064 Uiso 1 1 calc R . .
H17B H 0.2048 0.0171 -0.2108 0.064 Uiso 1 1 calc R . .
H17C H 0.2439 0.1409 -0.2226 0.064 Uiso 1 1 calc R . .
C18 C 0.3317(2) 0.3592(2) -0.06674(18) 0.0406(5) Uani 1 1 d . . .
H18A H 0.3350 0.3061 -0.1390 0.061 Uiso 1 1 calc R . .
H18B H 0.4158 0.4068 -0.0162 0.061 Uiso 1 1 calc R . .
H18C H 0.2799 0.4142 -0.0772 0.061 Uiso 1 1 calc R . .
C19 C 0.49804(18) 0.42130(19) 0.34119(17) 0.0324(4) Uani 1 1 d . . .
H19A H 0.5497 0.4298 0.4154 0.039 Uiso 1 1 calc R . .
H19B H 0.5297 0.3688 0.2856 0.039 Uiso 1 1 calc R . .
C20 C 0.52019(18) 0.54568(19) 0.34049(16) 0.0320(4) Uani 1 1 d . . .
C21 C 0.44002(18) 0.61448(19) 0.35131(16) 0.0321(4) Uani 1 1 d . . .
C22 C 0.31571(18) 0.57849(18) 0.36162(18) 0.0318(4) Uani 1 1 d . . .
H22A H 0.3110 0.6442 0.4281 0.038 Uiso 1 1 calc R . .
H22B H 0.2506 0.5747 0.2956 0.038 Uiso 1 1 calc R . .
C23 C 0.6424(2) 0.5849(2) 0.3282(2) 0.0432(5) Uani 1 1 d . . .
H23A H 0.6476 0.6622 0.3211 0.065 Uiso 1 1 calc R . .
H23B H 0.6486 0.5229 0.2613 0.065 Uiso 1 1 calc R . .
H23C H 0.7106 0.5951 0.3941 0.065 Uiso 1 1 calc R . .
C24 C 0.4632(2) 0.7403(2) 0.3538(2) 0.0462(6) Uani 1 1 d . . .
H24A H 0.5344 0.7947 0.4203 0.069 Uiso 1 1 calc R . .
H24B H 0.3896 0.7713 0.3561 0.069 Uiso 1 1 calc R . .
H24C H 0.4808 0.7365 0.2867 0.069 Uiso 1 1 calc R . .
C25 C 0.1808(3) 1.0910(2) 0.3820(2) 0.0532(6) Uani 1 1 d . . .
H25A H 0.2600 1.1493 0.4015 0.064 Uiso 0.918(2) 1 calc PR A 1
H25B H 0.1121 1.1220 0.3499 0.064 Uiso 0.918(2) 1 calc PR A 1
H25C H 0.2418 1.1688 0.4065 0.064 Uiso 0.082(2) 1 d PR A 2
H25D H 0.1077 1.0828 0.3197 0.064 Uiso 0.082(2) 1 d PR A 2
Cl1A Cl 0.17582(11) 0.94863(7) 0.28220(9) 0.0651(3) Uani 0.918(2) 1 d P A 1
Cl2A Cl 0.16786(13) 1.08051(13) 0.50318(11) 0.0708(4) Uani 0.918(2) 1 d P A 1
Cl1B Cl 0.2440(13) 0.9703(9) 0.3399(11) 0.0651(3) Uani 0.082(2) 1 d P A 2
Cl2B Cl 0.1246(18) 1.0670(18) 0.4799(16) 0.0708(4) Uani 0.082(2) 1 d P A 2
C26A C 0.4257(8) 0.038(5) 0.213(2) 0.0698(10) Uani 0.579(16) 1 d PD B 1
H26A H 0.3623 -0.0385 0.1607 0.084 Uiso 0.579(16) 1 calc PR B 1
H26B H 0.3823 0.0991 0.2458 0.084 Uiso 0.579(16) 1 calc PR B 1
Cl3A Cl 0.5038(8) 0.0891(9) 0.1400(7) 0.105(2) Uani 0.579(16) 1 d PD B 1
Cl4A Cl 0.5248(4) 0.0139(9) 0.3192(8) 0.135(2) Uani 0.579(16) 1 d PD B 1
C26B C 0.4183(11) 0.037(7) 0.215(3) 0.0698(10) Uani 0.421(16) 1 d PD B 2
H26C H 0.3730 -0.0494 0.1825 0.084 Uiso 0.421(16) 1 calc PR B 2
H26D H 0.3561 0.0857 0.2178 0.084 Uiso 0.421(16) 1 calc PR B 2
Cl3B Cl 0.4946(12) 0.0588(12) 0.1282(10) 0.109(3) Uani 0.421(16) 1 d PD B 2
Cl4B Cl 0.5146(4) 0.0768(12) 0.3510(4) 0.114(2) Uani 0.421(16) 1 d PD B 2

loop_
_atom_site_aniso_label
_atom_site_aniso_U_11
_atom_site_aniso_U_22
_atom_site_aniso_U_33
_atom_site_aniso_U_23
_atom_site_aniso_U_13
_atom_site_aniso_U_12
P1 0.0264(2) 0.0279(2) 0.0218(2) 0.01052(19) 0.00819(19) 0.00542(19)
P2 0.0254(2) 0.0235(2) 0.0262(2) 0.01019(19) 0.00916(19) 0.00261(18)
P3 0.0282(2) 0.0213(2) 0.0277(2) 0.00930(19) 0.0097(2) 0.00467(18)
P4 0.0250(2) 0.0284(2) 0.0251(2) 0.0114(2) 0.00744(19) 0.00701(19)
N1 0.0258(8) 0.0243(8) 0.0236(7) 0.0092(6) 0.0074(6) 0.0037(6)
N2 0.0267(8) 0.0243(8) 0.0239(8) 0.0089(6) 0.0081(6) 0.0034(6)
N3 0.0268(8) 0.0251(8) 0.0254(8) 0.0102(6) 0.0081(6) 0.0032(6)
N4 0.0254(8) 0.0263(8) 0.0241(8) 0.0095(6) 0.0089(6) 0.0050(6)
C1 0.0276(10) 0.0358(10) 0.0224(9) 0.0080(8) 0.0087(8) 0.0053(8)
C2 0.0302(10) 0.0275(9) 0.0284(10) 0.0077(8) 0.0129(8) 0.0034(8)
C3 0.0268(9) 0.0257(9) 0.0315(10) 0.0105(8) 0.0125(8) 0.0052(7)
C4 0.0326(10) 0.0259(9) 0.0282(10) 0.0112(8) 0.0071(8) 0.0072(8)
C5 0.0516(14) 0.0312(11) 0.0326(11) 0.0064(9) 0.0136(10) 0.0059(10)
C6 0.0407(12) 0.0302(10) 0.0395(12) 0.0153(9) 0.0129(9) 0.0078(9)
C7 0.0256(9) 0.0277(10) 0.0360(11) 0.0090(8) 0.0106(8) 0.0019(7)
C8 0.0286(10) 0.0256(9) 0.0302(10) 0.0045(8) 0.0036(8) 0.0042(8)
C9 0.0352(11) 0.0293(10) 0.0268(10) 0.0098(8) 0.0049(8) 0.0083(8)
C10 0.0331(10) 0.0322(10) 0.0261(9) 0.0136(8) 0.0094(8) 0.0063(8)
C11 0.0331(11) 0.0483(14) 0.0521(14) 0.0190(12) 0.0102(10) 0.0141(10)
C12 0.0519(14) 0.0493(14) 0.0378(12) 0.0225(11) 0.0125(11) 0.0223(11)
C13 0.0380(11) 0.0225(9) 0.0318(10) 0.0041(8) 0.0136(9) 0.0052(8)
C14 0.0296(10) 0.0345(10) 0.0262(9) 0.0097(8) 0.0114(8) 0.0101(8)
C15 0.0273(9) 0.0345(10) 0.0272(9) 0.0140(8) 0.0087(8) 0.0065(8)
C16 0.0339(10) 0.0279(10) 0.0266(9) 0.0109(8) 0.0087(8) -0.0001(8)
C17 0.0510(14) 0.0418(12) 0.0291(11) 0.0073(9) 0.0154(10) 0.0078(10)
C18 0.0379(12) 0.0497(13) 0.0338(11) 0.0209(10) 0.0111(9) 0.0025(10)
C19 0.0244(9) 0.0398(11) 0.0294(10) 0.0120(9) 0.0076(8) 0.0079(8)
C20 0.0262(9) 0.0388(11) 0.0237(9) 0.0097(8) 0.0059(8) 0.0003(8)
C21 0.0292(10) 0.0337(10) 0.0263(10) 0.0106(8) 0.0055(8) -0.0008(8)
C22 0.0308(10) 0.0282(10) 0.0352(11) 0.0125(8) 0.0120(8) 0.0048(8)
C23 0.0311(11) 0.0561(14) 0.0423(13) 0.0229(11) 0.0129(10) 0.0029(10)
C24 0.0404(12) 0.0389(12) 0.0561(15) 0.0217(11) 0.0136(11) 0.0002(10)
C25 0.0684(17) 0.0372(13) 0.0617(16) 0.0243(12) 0.0296(14) 0.0122(12)
Cl1A 0.0804(7) 0.0485(4) 0.0629(6) 0.0150(4) 0.0353(6) 0.0068(4)
Cl2A 0.0986(10) 0.0521(5) 0.0598(7) 0.0182(5) 0.0398(7) 0.0015(6)
Cl1B 0.0804(7) 0.0485(4) 0.0629(6) 0.0150(4) 0.0353(6) 0.0068(4)
Cl2B 0.0986(10) 0.0521(5) 0.0598(7) 0.0182(5) 0.0398(7) 0.0015(6)
C26A 0.067(2) 0.0593(19) 0.093(3) 0.0321(19) 0.040(3) 0.022(3)
Cl3A 0.127(4) 0.092(4) 0.160(4) 0.065(3) 0.115(4) 0.050(3)
Cl4A 0.0864(16) 0.151(4) 0.215(4) 0.139(4) 0.037(2) 0.029(2)
C26B 0.067(2) 0.0593(19) 0.093(3) 0.0321(19) 0.040(3) 0.022(3)
Cl3B 0.120(4) 0.084(5) 0.134(4) 0.040(3) 0.078(3) 0.010(3)
Cl4B 0.0724(17) 0.146(5) 0.104(3) 0.055(3) -0.0056(17) 0.028(2)

loop_
_atom_type_symbol
_atom_type_description
_atom_type_scat_dispersion_real
_atom_type_scat_dispersion_imag
_atom_type_scat_source
C C 0.0033 0.0016 'International Tables Vol C Tables 4.2.6.8 and 6.1.1.4'
H H 0.0000 0.0000 'International Tables Vol C Tables 4.2.6.8 and 6.1.1.4'
N N 0.0061 0.0033 'International Tables Vol C Tables 4.2.6.8 and 6.1.1.4'
P P 0.1023 0.0942 'International Tables Vol C Tables 4.2.6.8 and 6.1.1.4'
Cl Cl 0.1484 0.1585 'International Tables Vol C Tables 4.2.6.8 and 6.1.1.4'

loop_
_geom_angle_atom_site_label_1
_geom_angle_atom_site_label_2
_geom_angle_atom_site_label_3
_geom_angle
N1 P1 N4 108.77(8)
N1 P1 C1 98.72(8)
N4 P1 C1 101.29(8)
N2 P2 N1 108.65(8)
N2 P2 C7 98.58(9)
N1 P2 C7 101.44(8)
N3 P3 N2 108.49(8)
N3 P3 C13 98.79(8)
N2 P3 C13 102.46(9)
N4 P4 N3 109.07(8)
N4 P4 C19 98.59(9)
N3 P4 C19 101.79(9)
C4 N1 P1 123.24(12)
C4 N1 P2 122.71(12)
P1 N1 P2 111.10(9)
C10 N2 P2 122.85(13)
C10 N2 P3 122.94(13)
P2 N2 P3 110.96(9)
C16 N3 P3 123.14(12)
C16 N3 P4 123.02(12)
P3 N3 P4 111.39(9)
C22 N4 P4 123.60(13)
C22 N4 P1 122.77(13)
P4 N4 P1 111.06(9)
C2 C1 P1 119.17(13)
C2 C1 H1A 107.5
P1 C1 H1A 107.5
C2 C1 H1B 107.5
P1 C1 H1B 107.5
H1A C1 H1B 107.0
C3 C2 C5 123.09(19)
C3 C2 C1 123.67(17)
C5 C2 C1 113.24(17)
C2 C3 C6 123.89(18)
C2 C3 C4 125.15(18)
C6 C3 C4 110.96(17)
N1 C4 C3 117.43(16)
N1 C4 H4A 107.9
C3 C4 H4A 107.9
N1 C4 H4B 107.9
C3 C4 H4B 107.9
H4A C4 H4B 107.2
C2 C5 H5A 109.5
C2 C5 H5B 109.5
H5A C5 H5B 109.5
C2 C5 H5C 109.5
H5A C5 H5C 109.5
H5B C5 H5C 109.5
C3 C6 H6A 109.5
C3 C6 H6B 109.5
H6A C6 H6B 109.5
C3 C6 H6C 109.5
H6A C6 H6C 109.5
H6B C6 H6C 109.5
C8 C7 P2 119.17(14)
C8 C7 H7A 107.5
P2 C7 H7A 107.5
C8 C7 H7B 107.5
P2 C7 H7B 107.5
H7A C7 H7B 107.0
C9 C8 C7 123.70(18)
C9 C8 C11 123.7(2)
C7 C8 C11 112.58(19)
C8 C9 C10 125.14(18)
C8 C9 C12 123.9(2)
C10 C9 C12 110.92(18)
N2 C10 C9 117.04(16)
N2 C10 H10A 108.0
C9 C10 H10A 108.0
N2 C10 H10B 108.0
C9 C10 H10B 108.0
H10A C10 H10B 107.3
C8 C11 H11A 109.5
C8 C11 H11B 109.5
H11A C11 H11B 109.5
C8 C11 H11C 109.5
H11A C11 H11C 109.5
H11B C11 H11C 109.5
C9 C12 H12A 109.5
C9 C12 H12B 109.5
H12A C12 H12B 109.5
C9 C12 H12C 109.5
H12A C12 H12C 109.5
H12B C12 H12C 109.5
C14 C13 P3 120.51(14)
C14 C13 H13A 107.2
P3 C13 H13A 107.2
C14 C13 H13B 107.2
P3 C13 H13B 107.2
H13A C13 H13B 106.8
C15 C14 C17 124.41(19)
C15 C14 C13 123.05(18)
C17 C14 C13 112.53(17)
C14 C15 C16 125.53(18)
C14 C15 C18 123.39(19)
C16 C15 C18 111.09(17)
N3 C16 C15 116.88(16)
N3 C16 H16A 108.1
C15 C16 H16A 108.1
N3 C16 H16B 108.1
C15 C16 H16B 108.1
H16A C16 H16B 107.3
C14 C17 H17A 109.5
C14 C17 H17B 109.5
H17A C17 H17B 109.5
C14 C17 H17C 109.5
H17A C17 H17C 109.5
H17B C17 H17C 109.5
C15 C18 H18A 109.5
C15 C18 H18B 109.5
H18A C18 H18B 109.5
C15 C18 H18C 109.5
H18A C18 H18C 109.5
H18B C18 H18C 109.5
C20 C19 P4 118.96(14)
C20 C19 H19A 107.6
P4 C19 H19A 107.6
C20 C19 H19B 107.6
P4 C19 H19B 107.6
H19A C19 H19B 107.0
C21 C20 C23 123.3(2)
C21 C20 C19 123.15(18)
C23 C20 C19 113.52(19)
C20 C21 C22 125.35(19)
C20 C21 C24 123.39(19)
C22 C21 C24 111.26(19)
N4 C22 C21 117.48(17)
N4 C22 H22A 107.9
C21 C22 H22A 107.9
N4 C22 H22B 107.9
C21 C22 H22B 107.9
H22A C22 H22B 107.2
C20 C23 H23A 109.5
C20 C23 H23B 109.5
H23A C23 H23B 109.5
C20 C23 H23C 109.5
H23A C23 H23C 109.5
H23B C23 H23C 109.5
C21 C24 H24A 109.5
C21 C24 H24B 109.5
H24A C24 H24B 109.5
C21 C24 H24C 109.5
H24A C24 H24C 109.5
H24B C24 H24C 109.5
Cl1B C25 Cl2B 102.0(8)
Cl1B C25 Cl2A 97.3(4)
Cl2B C25 Cl2A 15.9(6)
Cl1B C25 Cl1A 29.3(5)
Cl2B C25 Cl1A 108.1(7)
Cl2A C25 Cl1A 111.12(14)
Cl1B C25 H25A 91.5
Cl2B C25 H25A 123.9
Cl2A C25 H25A 109.4
Cl1A C25 H25A 109.4
Cl1B C25 H25B 138.5
Cl2B C25 H25B 96.8
Cl2A C25 H25B 109.4
Cl1A C25 H25B 109.4
H25A C25 H25B 108.0
Cl1B C25 H25C 111.1
Cl2B C25 H25C 118.0
Cl2A C25 H25C 106.9
Cl1A C25 H25C 126.4
H25A C25 H25C 19.7
H25B C25 H25C 91.3
Cl1B C25 H25D 109.8
Cl2B C25 H25D 106.6
Cl2A C25 H25D 122.3
Cl1A C25 H25D 80.7
H25A C25 H25D 119.3
H25B C25 H25D 28.7
H25C C25 H25D 108.9
Cl3A C26A Cl4A 112.3(7)
Cl3A C26A H26A 109.1
Cl4A C26A H26A 109.1
Cl3A C26A H26B 109.1
Cl4A C26A H26B 109.1
H26A C26A H26B 107.9
Cl3B C26B Cl4B 114.5(8)
Cl3B C26B H26C 108.6
Cl4B C26B H26C 108.6
Cl3B C26B H26D 108.6
Cl4B C26B H26D 108.6
H26C C26B H26D 107.6

loop_
_geom_bond_atom_site_label_1
_geom_bond_atom_site_label_2
_geom_bond_distance
P1 N1 1.7146(16)
P1 N4 1.7297(16)
P1 C1 1.835(2)
P2 N2 1.7111(16)
P2 N1 1.7262(16)
P2 C7 1.836(2)
P3 N3 1.7122(16)
P3 N2 1.7228(17)
P3 C13 1.830(2)
P4 N4 1.7101(16)
P4 N3 1.7232(16)
P4 C19 1.832(2)
N1 C4 1.470(2)
N2 C10 1.469(2)
N3 C16 1.472(2)
N4 C22 1.473(2)
C1 C2 1.509(3)
C1 H1A 0.9900
C1 H1B 0.9900
C2 C3 1.334(3)
C2 C5 1.507(3)
C3 C6 1.504(3)
C3 C4 1.505(3)
C4 H4A 0.9900
C4 H4B 0.9900
C5 H5A 0.9800
C5 H5B 0.9800
C5 H5C 0.9800
C6 H6A 0.9800
C6 H6B 0.9800
C6 H6C 0.9800
C7 C8 1.507(3)
C7 H7A 0.9900
C7 H7B 0.9900
C8 C9 1.333(3)
C8 C11 1.511(3)
C9 C10 1.506(3)
C9 C12 1.511(3)
C10 H10A 0.9900
C10 H10B 0.9900
C11 H11A 0.9800
C11 H11B 0.9800
C11 H11C 0.9800
C12 H12A 0.9800
C12 H12B 0.9800
C12 H12C 0.9800
C13 C14 1.514(3)
C13 H13A 0.9900
C13 H13B 0.9900
C14 C15 1.328(3)
C14 C17 1.508(3)
C15 C16 1.507(3)
C15 C18 1.511(3)
C16 H16A 0.9900
C16 H16B 0.9900
C17 H17A 0.9800
C17 H17B 0.9800
C17 H17C 0.9800
C18 H18A 0.9800
C18 H18B 0.9800
C18 H18C 0.9800
C19 C20 1.513(3)
C19 H19A 0.9900
C19 H19B 0.9900
C20 C21 1.332(3)
C20 C23 1.507(3)
C21 C22 1.508(3)
C21 C24 1.513(3)
C22 H22A 0.9900
C22 H22B 0.9900
C23 H23A 0.9800
C23 H23B 0.9800
C23 H23C 0.9800
C24 H24A 0.9800
C24 H24B 0.9800
C24 H24C 0.9800
C25 Cl1B 1.711(11)
C25 Cl2B 1.74(2)
C25 Cl2A 1.753(3)
C25 Cl1A 1.759(3)
C25 H25A 0.9900
C25 H25B 0.9900
C25 H25C 0.9900
C25 H25D 0.9900
C26A Cl3A 1.733(8)
C26A Cl4A 1.737(15)
C26A H26A 0.9900
C26A H26B 0.9900
C26B Cl3B 1.734(9)
C26B Cl4B 1.737(15)
C26B H26C 0.9900
C26B H26D 0.9900

loop_
_geom_torsion_atom_site_label_1
_geom_torsion_atom_site_label_2
_geom_torsion_atom_site_label_3
_geom_torsion_atom_site_label_4
_geom_torsion
N4 P1 N1 C4 -64.94(16)
C1 P1 N1 C4 40.21(16)
N4 P1 N1 P2 96.07(10)
C1 P1 N1 P2 -158.78(9)
N2 P2 N1 C4 64.37(16)
C7 P2 N1 C4 -38.86(16)
N2 P2 N1 P1 -96.76(10)
C7 P2 N1 P1 160.01(9)
N1 P2 N2 C10 -63.21(16)
C7 P2 N2 C10 42.01(16)
N1 P2 N2 P3 96.90(10)
C7 P2 N2 P3 -157.88(9)
N3 P3 N2 C10 63.47(16)
C13 P3 N2 C10 -40.36(16)
N3 P3 N2 P2 -96.62(9)
C13 P3 N2 P2 159.55(9)
N2 P3 N3 C16 -66.57(16)
C13 P3 N3 C16 39.80(17)
N2 P3 N3 P4 96.12(10)
C13 P3 N3 P4 -157.50(10)
N4 P4 N3 C16 66.10(17)
C19 P4 N3 C16 -37.41(17)
N4 P4 N3 P3 -96.62(10)
C19 P4 N3 P3 159.87(10)
N3 P4 N4 C22 -66.13(16)
C19 P4 N4 C22 39.58(16)
N3 P4 N4 P1 96.07(9)
C19 P4 N4 P1 -158.22(10)
N1 P1 N4 C22 66.34(16)
C1 P1 N4 C22 -37.02(16)
N1 P1 N4 P4 -96.04(10)
C1 P1 N4 P4 160.60(9)
N1 P1 C1 C2 -30.46(16)
N4 P1 C1 C2 80.80(16)
P1 C1 C2 C3 14.6(3)
P1 C1 C2 C5 -165.85(15)
C5 C2 C3 C6 0.8(3)
C1 C2 C3 C6 -179.64(18)
C5 C2 C3 C4 -178.65(19)
C1 C2 C3 C4 0.9(3)
P1 N1 C4 C3 -32.4(2)
P2 N1 C4 C3 168.73(13)
C2 C3 C4 N1 6.7(3)
C6 C3 C4 N1 -172.80(17)
N2 P2 C7 C8 -29.72(17)
N1 P2 C7 C8 81.41(16)
P2 C7 C8 C9 11.4(3)
P2 C7 C8 C11 -167.25(15)
C7 C8 C9 C10 3.9(3)
C11 C8 C9 C10 -177.5(2)
C7 C8 C9 C12 -174.4(2)
C11 C8 C9 C12 4.1(3)
P2 N2 C10 C9 -34.6(2)
P3 N2 C10 C9 167.62(13)
C8 C9 C10 N2 6.4(3)
C12 C9 C10 N2 -175.05(17)
N3 P3 C13 C14 -25.62(18)
N2 P3 C13 C14 85.65(17)
P3 C13 C14 C15 8.4(3)
P3 C13 C14 C17 -172.92(16)
C17 C14 C15 C16 -175.7(2)
C13 C14 C15 C16 2.8(3)
C17 C14 C15 C18 4.3(3)
C13 C14 C15 C18 -177.19(19)
P3 N3 C16 C15 -35.9(2)
P4 N3 C16 C15 163.36(14)
C14 C15 C16 N3 9.8(3)
C18 C15 C16 N3 -170.15(17)
N4 P4 C19 C20 -33.21(17)
N3 P4 C19 C20 78.45(17)
P4 C19 C20 C21 19.4(3)
P4 C19 C20 C23 -161.49(15)
C23 C20 C21 C22 178.74(19)
C19 C20 C21 C22 -2.2(3)
C23 C20 C21 C24 -0.8(3)
C19 C20 C21 C24 178.28(19)
P4 N4 C22 C21 -30.0(2)
P1 N4 C22 C21 169.78(13)
C20 C21 C22 N4 6.1(3)
C24 C21 C22 N4 -174.37(17)
